data_7132725
loop_
_publ_author_name
'Li, Kai'
'Rajeshkumar, Thayalan'
'Zhao, Yue'
'Wang, Tianwei'
'Maron, Laurent'
'Zhu, Congqing'

_publ_section_title
;
 Temperature induced single-crystal to single-crystal transformation of
 uranium azide complexes.
;
_journal_issue 21
_journal_name_full 'Chemical communications (Cambridge, England)'
_journal_page_first 2966
_journal_page_last 2969
_journal_paper_doi 10.1039/d4cc00546e
_journal_volume 60
_journal_year 2024
_chemical_formula_moiety '2(C40 H96 N20 P4 U2)'
_chemical_formula_sum 'C80 H192 N40 P8 U4'
_chemical_formula_weight 2914.60
_space_group_crystal_system monoclinic
_space_group_IT_number 13
_space_group_name_Hall '-P 2yac'
_space_group_name_H-M_alt 'P 1 2/n 1'
_atom_sites_solution_hydrogens geom
_atom_sites_solution_primary iterative
_audit_creation_date 2024-01-12
_audit_creation_method
;
Olex2 1.5
(compiled 2023.08.24 svn.re1ec1418 for OlexSys, GUI svn.r6817)
;
_audit_update_record
;
2024-01-31 deposited with the CCDC.	2024-02-15 downloaded from the CCDC.
;
_cell_angle_alpha 90
_cell_angle_beta 111.1580(10)
_cell_angle_gamma 90
_cell_formula_units_Z 2
_cell_length_a 24.9458(11)
_cell_length_b 10.2858(5)
_cell_length_c 25.3172(12)
_cell_measurement_reflns_used 9936
_cell_measurement_temperature 193.00
_cell_measurement_theta_max 27.50
_cell_measurement_theta_min 2.16
_cell_volume 6058.2(5)
_computing_cell_refinement 'SAINT V8.40B (?, 2016)'
_computing_data_reduction 'SAINT V8.40B (?, 2016)'
_computing_molecular_graphics 'Olex2 1.5 (Dolomanov et al., 2009)'
_computing_publication_material 'Olex2 1.5 (Dolomanov et al., 2009)'
_computing_structure_refinement 'olex2.refine 1.5 (Bourhis et al., 2015)'
_computing_structure_solution 'olex2.solve 1.5 (Bourhis et al., 2015)'
_diffrn_ambient_temperature 193.00
_diffrn_measured_fraction_theta_full 0.999
_diffrn_measured_fraction_theta_max 0.995
_diffrn_measurement_device_type 'Bruker APEX-II CCD'
_diffrn_measurement_method '\f and \w scans'
_diffrn_radiation_type MoK\a
_diffrn_radiation_wavelength 0.71073
_diffrn_reflns_av_R_equivalents 0.0845
_diffrn_reflns_av_unetI/netI 0.0757
_diffrn_reflns_Laue_measured_fraction_full 0.999
_diffrn_reflns_Laue_measured_fraction_max 0.995
_diffrn_reflns_limit_h_max 32
_diffrn_reflns_limit_h_min -32
_diffrn_reflns_limit_k_max 13
_diffrn_reflns_limit_k_min -13
_diffrn_reflns_limit_l_max 32
_diffrn_reflns_limit_l_min -24
_diffrn_reflns_number 55348
_diffrn_reflns_point_group_measured_fraction_full 0.999
_diffrn_reflns_point_group_measured_fraction_max 0.995
_diffrn_reflns_theta_full 25.242
_diffrn_reflns_theta_max 27.573
_diffrn_reflns_theta_min 1.965
_diffrn_source_current 40.0
_diffrn_source_power 1.8
_diffrn_source_voltage 45.0
_diffrn_standards_number 0
_exptl_absorpt_coefficient_mu 5.490
_exptl_absorpt_correction_T_max 0.0949
_exptl_absorpt_correction_T_min 0.0501
_exptl_absorpt_correction_type none
_exptl_absorpt_process_details
;
SADABS-2016/2 (Bruker,2016/2) was used for absorption correction.
wR2(int) was 0.1166 before and 0.0710 after correction.
The Ratio of minimum to maximum transmission is 0.5279.
The \l/2 correction factor is Not present.
;
_exptl_crystal_density_diffrn 1.598
_exptl_crystal_description block
_exptl_crystal_F_000 2880
_exptl_crystal_size_max 0.18
_exptl_crystal_size_mid 0.16
_exptl_crystal_size_min 0.16
_refine_diff_density_max 2.028
_refine_diff_density_min -1.847
_refine_diff_density_rms 0.160
_refine_ls_extinction_method none
_refine_ls_goodness_of_fit_ref 1.022
_refine_ls_hydrogen_treatment constr
_refine_ls_matrix_type full
_refine_ls_number_parameters 651
_refine_ls_number_reflns 13966
_refine_ls_number_restraints 31
_refine_ls_restrained_S_all 1.021
_refine_ls_R_factor_all 0.0905
_refine_ls_R_factor_gt 0.0491
_refine_ls_shift/su_max 0.001
_refine_ls_shift/su_mean 0.000
_refine_ls_structure_factor_coef Fsqd
_refine_ls_weighting_details 'w=1/[\s^2^(Fo^2^)+(0.0330P)^2^+15.5472P] where P=(Fo^2^+2Fc^2^)/3'
_refine_ls_weighting_scheme calc
_refine_ls_wR_factor_gt 0.0912
_refine_ls_wR_factor_ref 0.1071
_reflns_Friedel_coverage 0.000
_reflns_number_gt 9616
_reflns_number_total 13966
_reflns_threshold_expression 'I > 2\s(I)'
_cod_data_source_file d4cc00546e2.cif
_cod_data_source_block lk2023122503_0m
_cod_depositor_comments 'Adding full bibliography for 7132717--7132729.cif.'
_cod_database_code 7132725
_shelx_shelxl_version_number 2018/3
_shelx_space_group_comment
;
The symmetry employed for this shelxl refinement is uniquely defined
by the following loop, which should always be used as a source of
symmetry information in preference to the above space-group names.
They are only intended as comments.
;
_shelx_estimated_absorpt_t_max 0.474
_shelx_estimated_absorpt_t_min 0.438
_olex2_refinement_description
;
1. Fixed Uiso
 At 1.2 times of:
  All C(H) groups, All C(H,H) groups
 At 1.5 times of:
  All C(H,H,H) groups
2. Restrained distances
 C28-C29A \\sim C28-C29
 with sigma of 0.02
 C28-C30A \\sim C28-C30
 with sigma of 0.02
 P3-C28 \\sim P3-C28A
 with sigma of 0.02
 C28-C29A \\sim C28A-C29A
 with sigma of 0.02
 C28-C30A \\sim C28A-C30A
 with sigma of 0.02
 C28-C29 \\sim C28A-C29
 with sigma of 0.02
 C28-C30 \\sim C28A-C30
 with sigma of 0.02
3. Uiso/Uaniso restraints and constraints
C29 \\sim C30 \\sim C29A \\sim C30A: within 2A with sigma of 0.01 and sigma for
terminal atoms of 0.02 within 2A
C28 \\sim C28A: within 2A with sigma of 0.01 and sigma for terminal atoms of
0.02 within 2A
Uanis(C28) \\sim Ueq: with sigma of 0.001 and sigma for terminal atoms of 0.002
4. Others
 Sof(C28A)=Sof(H28A)=Sof(C29A)=Sof(H29D)=Sof(H29E)=Sof(H29F)=Sof(C30A)=
 Sof(H30D)=Sof(H30E)=Sof(H30F)=1-FVAR(1)
 Sof(C28)=Sof(H28)=Sof(C29)=Sof(H29A)=Sof(H29B)=Sof(H29C)=Sof(C30)=Sof(H30A)=
 Sof(H30B)=Sof(H30C)=FVAR(1)
5.a Ternary CH refined with riding coordinates:
 C25(H25), C35(H35), C38(H38), C28(H28), C28A(H28A), C5(H5), C8(H8), C15(H15),
 C18(H18)
5.b Secondary CH2 refined with riding coordinates:
 C23(H23A,H23B), C24(H24A,H24B), C33(H33A,H33B), C34(H34A,H34B), C3(H3A,H3B),
 C4(H4A,H4B), C13(H13A,H13B), C14(H14A,H14B)
5.c Idealised Me refined as rotating group:
 C21(H21A,H21B,H21C), C22(H22A,H22B,H22C), C26(H26A,H26B,H26C), C27(H27A,H27B,
 H27C), C31(H31A,H31B,H31C), C32(H32A,H32B,H32C), C36(H36A,H36B,H36C), C37(H37A,
 H37B,H37C), C39(H39A,H39B,H39C), C40(H40A,H40B,H40C), C29(H29A,H29B,H29C),
 C30(H30A,H30B,H30C), C29A(H29D,H29E,H29F), C30A(H30D,H30E,H30F), C1(H1A,H1B,
 H1C), C2(H2A,H2B,H2C), C6(H6A,H6B,H6C), C7(H7A,H7B,H7C), C9(H9A,H9B,H9C),
 C10(H10A,H10B,H10C), C11(H11A,H11B,H11C), C12(H12A,H12B,H12C), C16(H16A,H16B,
 H16C), C17(H17A,H17B,H17C), C19(H19A,H19B,H19C), C20(H20A,H20B,H20C)
;
_olex2_submission_special_instructions 'No special instructions were received'

loop_
_space_group_symop_operation_xyz
'x, y, z'
'-x+1/2, y, -z+1/2'
'-x, -y, -z'
'x-1/2, -y, z-1/2'

loop_
_atom_site_label
_atom_site_type_symbol
_atom_site_fract_x
_atom_site_fract_y
_atom_site_fract_z
_atom_site_U_iso_or_equiv
_atom_site_adp_type
_atom_site_occupancy
_atom_site_site_symmetry_order
_atom_site_calc_flag
_atom_site_refinement_flags_posn
_atom_site_refinement_flags_adp
_atom_site_refinement_flags_occupancy
_atom_site_disorder_assembly
_atom_site_disorder_group
U2 U 0.13285(2) 0.75201(3) 0.64374(2) 0.03247(8) Uani 1 1 d . . . . .
P3 P 0.06811(9) 0.9311(2) 0.69432(9) 0.0430(5) Uani 1 1 d D . . . .
P4 P 0.19164(8) 0.5719(2) 0.58999(9) 0.0404(5) Uani 1 1 d . . . . .
N12 N 0.0800(3) 0.5235(6) 0.6631(3) 0.0447(16) Uani 1 1 d . . . . .
N13 N 0.0759(2) 0.7716(6) 0.6964(3) 0.0425(15) Uani 1 1 d . . . . .
N14 N 0.1479(3) 0.9766(6) 0.5866(3) 0.0430(16) Uani 1 1 d . . . . .
N15 N 0.1911(2) 0.7330(6) 0.5950(3) 0.0399(15) Uani 1 1 d . . . . .
N16 N 0.2094(3) 0.8978(6) 0.7090(3) 0.0527(18) Uani 1 1 d . . . . .
N17 N 0.250000 0.8947(8) 0.750000 0.038(2) Uani 1 2 d S T P . .
N18 N 0.2005(3) 0.6165(6) 0.7217(3) 0.0486(17) Uani 1 1 d . . . . .
N19 N 0.250000 0.6187(8) 0.750000 0.040(2) Uani 1 2 d S T P . .
N20 N 0.0528(2) 0.7437(6) 0.5618(3) 0.0429(15) Uani 1 1 d . . . . .
N21 N 0.0114(3) 0.7325(6) 0.5201(3) 0.0479(17) Uani 1 1 d . . . . .
C21 C 0.1107(4) 0.4003(7) 0.6640(4) 0.061(3) Uani 1 1 d . . . . .
H21A H 0.149933 0.406469 0.691738 0.091 Uiso 1 1 calc R U . . .
H21B H 0.111991 0.383807 0.626328 0.091 Uiso 1 1 calc R U . . .
H21C H 0.090474 0.328793 0.674400 0.091 Uiso 1 1 calc R U . . .
N22 N -0.0281(4) 0.7211(9) 0.4804(4) 0.102(4) Uani 1 1 d . . . . .
C22 C 0.0217(3) 0.5099(8) 0.6201(4) 0.056(2) Uani 1 1 d . . . . .
H22A H 0.024344 0.492683 0.583082 0.084 Uiso 1 1 calc R U . . .
H22B H 0.000101 0.590495 0.618280 0.084 Uiso 1 1 calc R U . . .
H22C H 0.001819 0.437578 0.630443 0.084 Uiso 1 1 calc R U . . .
C23 C 0.0767(4) 0.5447(8) 0.7190(4) 0.057(2) Uani 1 1 d . . . . .
H23A H 0.115815 0.538891 0.748134 0.068 Uiso 1 1 calc R U . . .
H23B H 0.053024 0.475330 0.726679 0.068 Uiso 1 1 calc R U . . .
C24 C 0.0510(4) 0.6757(8) 0.7235(4) 0.056(2) Uani 1 1 d . . . . .
H24A H 0.008729 0.673221 0.704224 0.067 Uiso 1 1 calc R U . . .
H24B H 0.059988 0.698679 0.763712 0.067 Uiso 1 1 calc R U . . .
C25 C -0.0093(3) 0.9730(8) 0.6651(4) 0.055(2) Uani 1 1 d . . . . .
H25 H -0.024492 0.966905 0.696529 0.066 Uiso 1 1 calc R U . . .
C26 C -0.0442(4) 0.8831(11) 0.6185(4) 0.089(4) Uani 1 1 d . . . . .
H26A H -0.041122 0.794145 0.633097 0.133 Uiso 1 1 calc R U . . .
H26B H -0.029621 0.886238 0.587347 0.133 Uiso 1 1 calc R U . . .
H26C H -0.084522 0.910506 0.604611 0.133 Uiso 1 1 calc R U . . .
C27 C -0.0177(4) 1.1108(10) 0.6432(6) 0.103(4) Uani 1 1 d . . . . .
H27A H -0.003730 1.118816 0.611824 0.155 Uiso 1 1 calc R U . . .
H27B H 0.003781 1.170294 0.673746 0.155 Uiso 1 1 calc R U . . .
H27C H -0.058682 1.132777 0.629878 0.155 Uiso 1 1 calc R U . . .
C31 C 0.1450(3) 1.1034(7) 0.6141(4) 0.054(2) Uani 1 1 d . . . . .
H31A H 0.107050 1.113239 0.616763 0.081 Uiso 1 1 calc R U . . .
H31B H 0.151569 1.174482 0.591328 0.081 Uiso 1 1 calc R U . . .
H31C H 0.174646 1.105682 0.652115 0.081 Uiso 1 1 calc R U . . .
C32 C 0.1074(3) 0.9818(8) 0.5285(3) 0.057(2) Uani 1 1 d . . . . .
H32A H 0.068654 0.998216 0.528402 0.085 Uiso 1 1 calc R U . . .
H32B H 0.107844 0.898696 0.509721 0.085 Uiso 1 1 calc R U . . .
H32C H 0.118364 1.051911 0.508224 0.085 Uiso 1 1 calc R U . . .
C33 C 0.2069(3) 0.9626(8) 0.5874(4) 0.053(2) Uani 1 1 d . . . . .
H33A H 0.234445 0.978047 0.626305 0.064 Uiso 1 1 calc R U . . .
H33B H 0.213799 1.029114 0.562309 0.064 Uiso 1 1 calc R U . . .
C34 C 0.2173(4) 0.8276(8) 0.5678(4) 0.057(2) Uani 1 1 d . . . . .
H34A H 0.199420 0.820809 0.526065 0.068 Uiso 1 1 calc R U . . .
H34B H 0.259012 0.810996 0.579154 0.068 Uiso 1 1 calc R U . . .
C35 C 0.1756(4) 0.5287(8) 0.5159(3) 0.052(2) Uani 1 1 d . . . . .
H35 H 0.206395 0.566767 0.504031 0.062 Uiso 1 1 calc R U . . .
C36 C 0.1182(4) 0.5868(9) 0.4781(4) 0.067(3) Uani 1 1 d . . . . .
H36A H 0.118600 0.680891 0.484303 0.100 Uiso 1 1 calc R U . . .
H36B H 0.087010 0.547324 0.487503 0.100 Uiso 1 1 calc R U . . .
H36C H 0.112209 0.569396 0.438335 0.100 Uiso 1 1 calc R U . . .
C37 C 0.1746(4) 0.3812(9) 0.5060(4) 0.075(3) Uani 1 1 d . . . . .
H37A H 0.144245 0.341688 0.516708 0.113 Uiso 1 1 calc R U . . .
H37B H 0.211852 0.343891 0.529116 0.113 Uiso 1 1 calc R U . . .
H37C H 0.167087 0.363988 0.465899 0.113 Uiso 1 1 calc R U . . .
C38 C 0.2677(3) 0.5173(8) 0.6291(4) 0.053(2) Uani 1 1 d . . . . .
H38 H 0.282409 0.577698 0.662171 0.064 Uiso 1 1 calc R U . . .
C39 C 0.2704(4) 0.3823(9) 0.6556(4) 0.075(3) Uani 1 1 d . . . . .
H39A H 0.258839 0.316398 0.625589 0.113 Uiso 1 1 calc R U . . .
H39B H 0.244437 0.379268 0.676753 0.113 Uiso 1 1 calc R U . . .
H39C H 0.309837 0.364758 0.681323 0.113 Uiso 1 1 calc R U . . .
C40 C 0.3090(4) 0.5315(11) 0.5993(4) 0.085(3) Uani 1 1 d . . . . .
H40A H 0.312886 0.623665 0.591530 0.127 Uiso 1 1 calc R U . . .
H40B H 0.294733 0.483328 0.563473 0.127 Uiso 1 1 calc R U . . .
H40C H 0.346500 0.496839 0.623147 0.127 Uiso 1 1 calc R U . . .
C28 C 0.0860(12) 0.982(2) 0.7703(6) 0.052(4) Uani 0.705(18) 1 d D U P A 1
H28 H 0.057257 0.944025 0.785124 0.063 Uiso 0.705(18) 1 calc R U P A 1
C29 C 0.0858(8) 1.1365(14) 0.7756(6) 0.073(5) Uani 0.705(18) 1 d . U P A 1
H29A H 0.094966 1.160833 0.815301 0.109 Uiso 0.705(18) 1 calc R U P A 1
H29B H 0.047763 1.170133 0.752688 0.109 Uiso 0.705(18) 1 calc R U P A 1
H29C H 0.114699 1.173441 0.761981 0.109 Uiso 0.705(18) 1 calc R U P A 1
C30 C 0.1428(11) 0.941(2) 0.8052(11) 0.079(6) Uani 0.705(18) 1 d . U P A 1
H30A H 0.171163 0.985815 0.793229 0.119 Uiso 0.705(18) 1 calc R U P A 1
H30B H 0.146327 0.846890 0.801400 0.119 Uiso 0.705(18) 1 calc R U P A 1
H30C H 0.149699 0.962285 0.844885 0.119 Uiso 0.705(18) 1 calc R U P A 1
C28A C 0.090(3) 1.003(5) 0.7673(11) 0.050(6) Uani 0.295(18) 1 d D U P A 2
H28A H 0.056659 1.027700 0.778607 0.060 Uiso 0.295(18) 1 calc R U P A 2
C29A C 0.133(2) 1.103(4) 0.7767(16) 0.090(8) Uani 0.295(18) 1 d . U P A 2
H29D H 0.150198 1.121409 0.817358 0.135 Uiso 0.295(18) 1 calc R U P A 2
H29E H 0.114429 1.182452 0.756676 0.135 Uiso 0.295(18) 1 calc R U P A 2
H29F H 0.162287 1.074165 0.762464 0.135 Uiso 0.295(18) 1 calc R U P A 2
C30A C 0.135(3) 0.880(5) 0.811(3) 0.080(12) Uani 0.295(18) 1 d . U P A 2
H30D H 0.166525 0.859936 0.797644 0.120 Uiso 0.295(18) 1 calc R U P A 2
H30E H 0.112948 0.801434 0.810321 0.120 Uiso 0.295(18) 1 calc R U P A 2
H30F H 0.151949 0.912044 0.850495 0.120 Uiso 0.295(18) 1 calc R U P A 2
U1 U 0.35549(2) 0.78612(3) 0.36758(2) 0.03110(8) Uani 1 1 d . . . . .
C1 C 0.4706(3) 1.0181(8) 0.3936(4) 0.054(2) Uani 1 1 d . . . . .
H1A H 0.470324 1.032169 0.431744 0.081 Uiso 1 1 calc R U . . .
H1B H 0.491081 1.089745 0.383586 0.081 Uiso 1 1 calc R U . . .
H1C H 0.490112 0.935881 0.392579 0.081 Uiso 1 1 calc R U . . .
P1 P 0.41218(8) 0.60956(19) 0.31159(9) 0.0383(5) Uani 1 1 d . . . . .
N1 N 0.4119(3) 1.0128(6) 0.3532(3) 0.0463(16) Uani 1 1 d . . . . .
N2 N 0.4071(2) 0.7705(6) 0.3116(3) 0.0389(15) Uani 1 1 d . . . . .
C2 C 0.3840(3) 1.1373(7) 0.3566(4) 0.050(2) Uani 1 1 d . . . . .
H2A H 0.342925 1.132258 0.333565 0.075 Uiso 1 1 calc R U . . .
H2B H 0.401704 1.207433 0.342409 0.075 Uiso 1 1 calc R U . . .
H2C H 0.388763 1.154849 0.396097 0.075 Uiso 1 1 calc R U . . .
P2 P 0.29949(8) 0.96352(19) 0.42817(9) 0.0389(5) Uani 1 1 d . . . . .
C3 C 0.4122(3) 1.0005(7) 0.2953(4) 0.050(2) Uani 1 1 d . . . . .
H3A H 0.437627 1.067872 0.289038 0.060 Uiso 1 1 calc R U . . .
H3B H 0.372864 1.015124 0.267545 0.060 Uiso 1 1 calc R U . . .
N3 N 0.3375(3) 0.5554(6) 0.4203(3) 0.0403(15) Uani 1 1 d . . . . .
C4 C 0.4330(4) 0.8668(8) 0.2856(4) 0.055(2) Uani 1 1 d . . . . .
H4A H 0.421439 0.849691 0.244472 0.065 Uiso 1 1 calc R U . . .
H4B H 0.475417 0.862282 0.302900 0.065 Uiso 1 1 calc R U . . .
N4 N 0.3008(2) 0.8042(6) 0.4221(3) 0.0391(15) Uani 1 1 d . . . . .
C5 C 0.4881(3) 0.5650(7) 0.3293(4) 0.046(2) Uani 1 1 d . . . . .
H5 H 0.501255 0.595834 0.298489 0.055 Uiso 1 1 calc R U . . .
N5 N 0.2766(3) 0.6508(6) 0.2992(3) 0.0452(16) Uani 1 1 d . . . . .
C6 C 0.5256(3) 0.6281(9) 0.3856(4) 0.068(3) Uani 1 1 d . . . . .
H6A H 0.520038 0.722532 0.383108 0.102 Uiso 1 1 calc R U . . .
H6B H 0.566134 0.608044 0.393343 0.102 Uiso 1 1 calc R U . . .
H6C H 0.514504 0.593936 0.416357 0.102 Uiso 1 1 calc R U . . .
N6 N 0.250000 0.6528(8) 0.250000 0.035(2) Uani 1 2 d S T P . .
C7 C 0.4957(4) 0.4169(8) 0.3353(4) 0.060(2) Uani 1 1 d . . . . .
H7A H 0.479201 0.385022 0.362579 0.090 Uiso 1 1 calc R U . . .
H7B H 0.536727 0.395422 0.348634 0.090 Uiso 1 1 calc R U . . .
H7C H 0.476018 0.375701 0.298417 0.090 Uiso 1 1 calc R U . . .
N7 N 0.2894(3) 0.9325(6) 0.2931(3) 0.0534(18) Uani 1 1 d . . . . .
C8 C 0.3745(3) 0.5560(8) 0.2367(3) 0.048(2) Uani 1 1 d . . . . .
H8 H 0.341905 0.618374 0.220480 0.058 Uiso 1 1 calc R U . . .
N8 N 0.250000 0.9304(7) 0.250000 0.036(2) Uani 1 2 d S T P . .
N9 N 0.4382(2) 0.7790(6) 0.4477(3) 0.0410(15) Uani 1 1 d . . . . .
C9 C 0.3463(4) 0.4217(9) 0.2324(4) 0.069(3) Uani 1 1 d . . . . .
H9A H 0.376225 0.355086 0.246339 0.104 Uiso 1 1 calc R U . . .
H9B H 0.322746 0.403569 0.192783 0.104 Uiso 1 1 calc R U . . .
H9C H 0.321965 0.420643 0.255331 0.104 Uiso 1 1 calc R U . . .
N10 N 0.4811(3) 0.7504(6) 0.4846(3) 0.0517(18) Uani 1 1 d . . . . .
C10 C 0.4084(4) 0.5637(10) 0.1982(4) 0.067(3) Uani 1 1 d . . . . .
H10A H 0.428327 0.647443 0.203485 0.100 Uiso 1 1 calc R U . . .
H10B H 0.382225 0.555476 0.158718 0.100 Uiso 1 1 calc R U . . .
H10C H 0.436615 0.493004 0.207276 0.100 Uiso 1 1 calc R U . . .
C11 C 0.3359(4) 0.4325(7) 0.3893(4) 0.055(2) Uani 1 1 d . . . . .
H11A H 0.306981 0.439364 0.350970 0.082 Uiso 1 1 calc R U . . .
H11B H 0.325921 0.360470 0.409333 0.082 Uiso 1 1 calc R U . . .
H11C H 0.373703 0.416515 0.386964 0.082 Uiso 1 1 calc R U . . .
N11 N 0.5214(4) 0.7182(9) 0.5210(4) 0.112(4) Uani 1 1 d . . . . .
C12 C 0.3805(3) 0.5389(8) 0.4768(3) 0.054(2) Uani 1 1 d . . . . .
H12A H 0.417040 0.512251 0.473756 0.082 Uiso 1 1 calc R U . . .
H12B H 0.367732 0.471974 0.497145 0.082 Uiso 1 1 calc R U . . .
H12C H 0.385845 0.621310 0.497456 0.082 Uiso 1 1 calc R U . . .
C13 C 0.2809(3) 0.5754(8) 0.4246(4) 0.049(2) Uani 1 1 d . . . . .
H13A H 0.273847 0.505894 0.448412 0.058 Uiso 1 1 calc R U . . .
H13B H 0.250727 0.569080 0.386439 0.058 Uiso 1 1 calc R U . . .
C14 C 0.2767(3) 0.7059(7) 0.4500(4) 0.050(2) Uani 1 1 d . . . . .
H14A H 0.236080 0.726418 0.443662 0.059 Uiso 1 1 calc R U . . .
H14B H 0.298672 0.705033 0.491294 0.059 Uiso 1 1 calc R U . . .
C15 C 0.3227(3) 0.9996(8) 0.5050(3) 0.050(2) Uani 1 1 d . . . . .
H15 H 0.295696 0.954429 0.520061 0.060 Uiso 1 1 calc R U . . .
C16 C 0.3827(4) 0.9467(11) 0.5363(4) 0.085(3) Uani 1 1 d . . . . .
H16A H 0.383169 0.852880 0.529621 0.127 Uiso 1 1 calc R U . . .
H16B H 0.393629 0.962961 0.576965 0.127 Uiso 1 1 calc R U . . .
H16C H 0.410097 0.989979 0.522438 0.127 Uiso 1 1 calc R U . . .
C17 C 0.3199(5) 1.1458(10) 0.5158(5) 0.092(4) Uani 1 1 d . . . . .
H17A H 0.346116 1.192367 0.501465 0.138 Uiso 1 1 calc R U . . .
H17B H 0.331120 1.161465 0.556532 0.138 Uiso 1 1 calc R U . . .
H17C H 0.280534 1.177061 0.496176 0.138 Uiso 1 1 calc R U . . .
C18 C 0.2220(3) 1.0166(7) 0.4018(4) 0.049(2) Uani 1 1 d . . . . .
H18 H 0.209365 1.020229 0.435073 0.059 Uiso 1 1 calc R U . . .
C19 C 0.1835(3) 0.9248(9) 0.3599(4) 0.071(3) Uani 1 1 d . . . . .
H19A H 0.198293 0.909861 0.329402 0.106 Uiso 1 1 calc R U . . .
H19B H 0.144778 0.961758 0.344028 0.106 Uiso 1 1 calc R U . . .
H19C H 0.182135 0.842055 0.378577 0.106 Uiso 1 1 calc R U . . .
C20 C 0.2163(4) 1.1517(9) 0.3768(5) 0.091(4) Uani 1 1 d . . . . .
H20A H 0.236219 1.214082 0.406753 0.136 Uiso 1 1 calc R U . . .
H20B H 0.175595 1.175055 0.359876 0.136 Uiso 1 1 calc R U . . .
H20C H 0.233583 1.153529 0.347639 0.136 Uiso 1 1 calc R U . . .

loop_
_atom_site_aniso_label
_atom_site_aniso_U_11
_atom_site_aniso_U_22
_atom_site_aniso_U_33
_atom_site_aniso_U_23
_atom_site_aniso_U_13
_atom_site_aniso_U_12
U2 0.02723(12) 0.04038(15) 0.02686(14) 0.00335(11) 0.00624(11) -0.00234(10)
P3 0.0399(11) 0.0531(13) 0.0368(12) -0.0023(10) 0.0148(10) -0.0048(9)
P4 0.0352(10) 0.0439(12) 0.0426(12) 0.0014(9) 0.0145(10) 0.0008(8)
N12 0.040(4) 0.046(4) 0.050(4) 0.005(3) 0.019(3) -0.001(3)
N13 0.036(3) 0.053(4) 0.037(4) -0.002(3) 0.013(3) -0.004(3)
N14 0.041(4) 0.045(4) 0.039(4) 0.007(3) 0.011(3) -0.001(3)
N15 0.036(3) 0.048(4) 0.041(4) 0.004(3) 0.020(3) 0.002(3)
N16 0.044(4) 0.058(4) 0.046(4) 0.001(3) 0.005(4) -0.010(3)
N17 0.038(5) 0.034(5) 0.036(5) 0.000 0.004(5) 0.000
N18 0.037(4) 0.053(4) 0.047(4) 0.011(3) 0.005(3) -0.003(3)
N19 0.046(5) 0.043(5) 0.031(5) 0.000 0.013(5) 0.000
N20 0.034(3) 0.054(4) 0.034(4) 0.000(3) 0.004(3) -0.004(3)
N21 0.038(3) 0.059(4) 0.042(4) -0.005(3) 0.009(3) 0.011(3)
C21 0.069(6) 0.038(5) 0.085(7) 0.012(5) 0.039(6) 0.003(4)
N22 0.073(6) 0.116(8) 0.069(6) -0.032(6) -0.031(5) 0.038(5)
C22 0.043(5) 0.054(5) 0.063(6) 0.004(5) 0.011(4) -0.016(4)
C23 0.057(5) 0.059(6) 0.062(6) 0.012(5) 0.030(5) -0.013(4)
C24 0.056(5) 0.067(6) 0.055(6) 0.010(5) 0.031(5) -0.002(4)
C25 0.045(5) 0.067(6) 0.060(6) -0.003(5) 0.027(5) 0.005(4)
C26 0.053(6) 0.111(9) 0.080(8) -0.037(7) -0.004(6) 0.028(6)
C27 0.055(6) 0.077(8) 0.174(14) 0.030(8) 0.038(8) 0.015(5)
C31 0.058(5) 0.042(5) 0.056(6) 0.006(4) 0.012(5) 0.001(4)
C32 0.061(5) 0.055(5) 0.049(5) 0.023(4) 0.014(5) 0.007(4)
C33 0.054(5) 0.049(5) 0.055(6) 0.014(4) 0.017(5) -0.002(4)
C34 0.058(5) 0.050(5) 0.074(7) 0.010(5) 0.039(5) 0.001(4)
C35 0.055(5) 0.052(5) 0.049(5) -0.002(4) 0.021(5) 0.000(4)
C36 0.068(6) 0.087(7) 0.040(5) -0.011(5) 0.014(5) -0.005(5)
C37 0.083(7) 0.058(6) 0.085(8) -0.011(6) 0.031(6) 0.004(5)
C38 0.036(4) 0.066(6) 0.054(6) 0.010(5) 0.010(4) 0.010(4)
C39 0.057(6) 0.063(6) 0.098(9) 0.017(6) 0.019(6) 0.021(5)
C40 0.056(6) 0.130(10) 0.074(8) 0.016(7) 0.032(6) 0.008(6)
C28 0.053(4) 0.052(4) 0.052(4) -0.0003(10) 0.0187(16) -0.0001(10)
C29 0.090(11) 0.081(10) 0.059(9) -0.027(7) 0.040(8) -0.022(8)
C30 0.089(11) 0.094(16) 0.051(9) -0.016(12) 0.021(8) 0.005(13)
C28A 0.054(9) 0.048(10) 0.045(9) -0.009(9) 0.015(8) -0.010(9)
C29A 0.104(15) 0.086(15) 0.069(13) -0.025(13) 0.017(14) -0.022(14)
C30A 0.093(19) 0.09(3) 0.038(16) -0.01(2) 0.003(15) -0.01(2)
U1 0.02638(12) 0.03635(15) 0.02767(14) 0.00145(11) 0.00626(11) -0.00054(10)
C1 0.037(4) 0.053(5) 0.068(6) 0.003(5) 0.014(4) -0.007(4)
P1 0.0409(10) 0.0402(11) 0.0348(11) -0.0012(9) 0.0148(9) -0.0003(8)
N1 0.045(4) 0.042(4) 0.052(4) -0.007(3) 0.018(4) -0.005(3)
N2 0.037(3) 0.043(4) 0.047(4) -0.001(3) 0.028(3) -0.002(3)
C2 0.048(5) 0.040(5) 0.059(6) 0.002(4) 0.016(4) 0.000(3)
P2 0.0326(10) 0.0439(12) 0.0399(12) 0.0004(9) 0.0128(9) 0.0007(8)
C3 0.052(5) 0.040(5) 0.060(6) -0.003(4) 0.022(5) -0.002(4)
N3 0.042(3) 0.034(3) 0.042(4) 0.002(3) 0.012(3) 0.004(3)
C4 0.056(5) 0.065(6) 0.051(6) -0.005(4) 0.030(5) -0.005(4)
N4 0.037(3) 0.044(4) 0.039(4) 0.002(3) 0.017(3) 0.007(3)
C5 0.043(4) 0.048(5) 0.050(5) 0.002(4) 0.019(4) 0.004(3)
N5 0.040(4) 0.051(4) 0.036(4) 0.003(3) 0.004(3) -0.007(3)
C6 0.047(5) 0.076(7) 0.069(7) -0.010(5) 0.005(5) 0.020(5)
N6 0.020(4) 0.034(5) 0.045(6) 0.000 0.007(4) 0.000
C7 0.063(6) 0.051(5) 0.072(7) -0.003(5) 0.030(5) 0.012(4)
N7 0.050(4) 0.055(4) 0.040(4) -0.001(3) -0.003(4) 0.000(3)
C8 0.049(5) 0.058(5) 0.033(5) -0.007(4) 0.009(4) 0.003(4)
N8 0.037(5) 0.028(5) 0.040(5) 0.000 0.011(5) 0.000
N9 0.031(3) 0.049(4) 0.037(4) -0.001(3) 0.005(3) 0.007(3)
C9 0.075(6) 0.064(6) 0.062(6) -0.017(5) 0.017(6) -0.013(5)
N10 0.046(4) 0.058(4) 0.037(4) -0.018(3) -0.001(3) 0.018(3)
C10 0.062(6) 0.098(8) 0.042(5) -0.002(5) 0.021(5) 0.012(5)
C11 0.075(6) 0.036(5) 0.067(6) 0.009(4) 0.042(5) 0.010(4)
N11 0.082(6) 0.128(8) 0.068(6) -0.048(6) -0.043(5) 0.055(6)
C12 0.060(5) 0.051(5) 0.052(6) 0.014(4) 0.020(5) 0.008(4)
C13 0.046(5) 0.053(5) 0.052(5) 0.005(4) 0.023(4) -0.002(4)
C14 0.057(5) 0.040(5) 0.064(6) 0.006(4) 0.037(5) 0.009(4)
C15 0.047(5) 0.060(5) 0.044(5) -0.004(4) 0.015(4) -0.001(4)
C16 0.055(6) 0.129(10) 0.057(7) -0.016(7) 0.005(5) 0.011(6)
C17 0.129(10) 0.071(7) 0.081(8) -0.021(6) 0.043(8) -0.004(7)
C18 0.038(4) 0.041(5) 0.066(6) 0.012(4) 0.015(4) 0.006(3)
C19 0.038(5) 0.093(8) 0.073(7) -0.002(6) 0.010(5) 0.010(5)
C20 0.066(6) 0.060(7) 0.132(11) 0.019(7) 0.019(7) 0.018(5)

loop_
_atom_type_symbol
_atom_type_description
_atom_type_scat_dispersion_real
_atom_type_scat_dispersion_imag
_atom_type_scat_source
C C 0.0033 0.0016 'International Tables Vol C Tables 4.2.6.8 and 6.1.1.4'
H H 0.0000 0.0000 'International Tables Vol C Tables 4.2.6.8 and 6.1.1.4'
N N 0.0061 0.0033 'International Tables Vol C Tables 4.2.6.8 and 6.1.1.4'
P P 0.1023 0.0942 'International Tables Vol C Tables 4.2.6.8 and 6.1.1.4'
U U -9.6767 9.6646 'International Tables Vol C Tables 4.2.6.8 and 6.1.1.4'

loop_
_geom_angle_atom_site_label_1
_geom_angle_atom_site_label_2
_geom_angle_atom_site_label_3
_geom_angle
_geom_angle_site_symmetry_1
_geom_angle_site_symmetry_3
_geom_angle_publ_flag
P4 U2 P3 177.43(5) . . ?
N12 U2 P3 94.56(14) . . ?
N12 U2 P4 84.22(14) . . ?
N13 U2 P3 32.64(16) . . ?
N13 U2 P4 146.61(16) . . ?
N13 U2 N12 62.8(2) . . ?
N13 U2 N14 117.0(2) . . ?
N13 U2 N16 92.8(2) . . ?
N13 U2 N18 88.4(2) . . ?
N13 U2 N20 90.5(2) . . ?
N14 U2 P3 84.74(14) . . ?
N14 U2 P4 95.54(14) . . ?
N14 U2 N12 158.07(18) . . ?
N15 U2 P3 147.45(16) . . ?
N15 U2 P4 33.46(16) . . ?
N15 U2 N12 117.5(2) . . ?
N15 U2 N13 178.0(2) . . ?
N15 U2 N14 63.5(2) . . ?
N15 U2 N16 85.7(2) . . ?
N15 U2 N18 90.0(2) . . ?
N15 U2 N20 91.4(2) . . ?
N16 U2 P3 75.74(16) . . ?
N16 U2 P4 106.75(16) . . ?
N16 U2 N12 132.3(2) . . ?
N16 U2 N14 68.8(2) . . ?
N18 U2 P3 108.43(17) . . ?
N18 U2 P4 73.22(17) . . ?
N18 U2 N12 67.91(19) . . ?
N18 U2 N14 133.05(19) . . ?
N18 U2 N16 71.3(2) . . ?
N20 U2 P3 88.95(16) . . ?
N20 U2 P4 88.61(16) . . ?
N20 U2 N12 79.5(2) . . ?
N20 U2 N14 78.6(2) . . ?
N20 U2 N16 144.9(2) . . ?
N20 U2 N18 143.8(2) . . ?
N13 P3 U2 48.1(2) . . ?
N13 P3 C25 109.8(4) . . ?
N13 P3 C28 105.2(7) . . ?
N13 P3 C28A 111.7(17) . . ?
C25 P3 U2 127.7(3) . . ?
C25 P3 C28 99.9(9) . . ?
C25 P3 C28A 101(2) . . ?
C28 P3 U2 129.5(8) . . ?
C28A P3 U2 130.4(19) . . ?
N15 P4 U2 47.6(2) . . ?
N15 P4 C35 108.4(4) . . ?
N15 P4 C38 107.0(4) . . ?
C35 P4 U2 131.2(3) . . ?
C35 P4 C38 105.9(4) . . ?
C38 P4 U2 120.9(3) . . ?
C21 N12 U2 116.4(5) . . ?
C22 N12 U2 110.4(4) . . ?
C22 N12 C21 107.3(7) . . ?
C23 N12 U2 103.6(5) . . ?
C23 N12 C21 108.9(7) . . ?
C23 N12 C22 110.1(6) . . ?
P3 N13 U2 99.2(3) . . ?
C24 N13 U2 132.4(5) . . ?
C24 N13 P3 128.3(5) . . ?
C31 N14 U2 116.1(5) . . ?
C32 N14 U2 112.1(5) . . ?
C32 N14 C31 107.8(6) . . ?
C32 N14 C33 110.1(7) . . ?
C33 N14 U2 103.4(4) . . ?
C33 N14 C31 107.2(6) . . ?
P4 N15 U2 98.9(3) . . ?
C34 N15 U2 133.5(5) . . ?
C34 N15 P4 127.2(5) . . ?
N17 N16 U2 141.3(6) . . ?
N16 N17 N16 176.8(11) . 2_556 ?
N19 N18 U2 136.4(6) . . ?
N18 N19 N18 177.8(11) . 2_556 ?
N21 N20 U2 176.5(6) . . ?
N22 N21 N20 179.6(11) . . ?
N12 C21 H21A 109.5 . . ?
N12 C21 H21B 109.5 . . ?
N12 C21 H21C 109.5 . . ?
H21A C21 H21B 109.5 . . ?
H21A C21 H21C 109.5 . . ?
H21B C21 H21C 109.5 . . ?
N12 C22 H22A 109.5 . . ?
N12 C22 H22B 109.5 . . ?
N12 C22 H22C 109.5 . . ?
H22A C22 H22B 109.5 . . ?
H22A C22 H22C 109.5 . . ?
H22B C22 H22C 109.5 . . ?
N12 C23 H23A 109.2 . . ?
N12 C23 H23B 109.2 . . ?
N12 C23 C24 112.2(7) . . ?
H23A C23 H23B 107.9 . . ?
C24 C23 H23A 109.2 . . ?
C24 C23 H23B 109.2 . . ?
N13 C24 C23 107.6(7) . . ?
N13 C24 H24A 110.2 . . ?
N13 C24 H24B 110.2 . . ?
C23 C24 H24A 110.2 . . ?
C23 C24 H24B 110.2 . . ?
H24A C24 H24B 108.5 . . ?
P3 C25 H25 107.9 . . ?
C26 C25 P3 113.3(6) . . ?
C26 C25 H25 107.9 . . ?
C26 C25 C27 109.0(9) . . ?
C27 C25 P3 110.6(6) . . ?
C27 C25 H25 107.9 . . ?
C25 C26 H26A 109.5 . . ?
C25 C26 H26B 109.5 . . ?
C25 C26 H26C 109.5 . . ?
H26A C26 H26B 109.5 . . ?
H26A C26 H26C 109.5 . . ?
H26B C26 H26C 109.5 . . ?
C25 C27 H27A 109.5 . . ?
C25 C27 H27B 109.5 . . ?
C25 C27 H27C 109.5 . . ?
H27A C27 H27B 109.5 . . ?
H27A C27 H27C 109.5 . . ?
H27B C27 H27C 109.5 . . ?
N14 C31 H31A 109.5 . . ?
N14 C31 H31B 109.5 . . ?
N14 C31 H31C 109.5 . . ?
H31A C31 H31B 109.5 . . ?
H31A C31 H31C 109.5 . . ?
H31B C31 H31C 109.5 . . ?
N14 C32 H32A 109.5 . . ?
N14 C32 H32B 109.5 . . ?
N14 C32 H32C 109.5 . . ?
H32A C32 H32B 109.5 . . ?
H32A C32 H32C 109.5 . . ?
H32B C32 H32C 109.5 . . ?
N14 C33 H33A 109.3 . . ?
N14 C33 H33B 109.3 . . ?
N14 C33 C34 111.8(7) . . ?
H33A C33 H33B 107.9 . . ?
C34 C33 H33A 109.3 . . ?
C34 C33 H33B 109.3 . . ?
N15 C34 C33 107.0(7) . . ?
N15 C34 H34A 110.3 . . ?
N15 C34 H34B 110.3 . . ?
C33 C34 H34A 110.3 . . ?
C33 C34 H34B 110.3 . . ?
H34A C34 H34B 108.6 . . ?
P4 C35 H35 107.9 . . ?
C36 C35 P4 110.9(6) . . ?
C36 C35 H35 107.9 . . ?
C36 C35 C37 109.1(7) . . ?
C37 C35 P4 113.1(6) . . ?
C37 C35 H35 107.9 . . ?
C35 C36 H36A 109.5 . . ?
C35 C36 H36B 109.5 . . ?
C35 C36 H36C 109.5 . . ?
H36A C36 H36B 109.5 . . ?
H36A C36 H36C 109.5 . . ?
H36B C36 H36C 109.5 . . ?
C35 C37 H37A 109.5 . . ?
C35 C37 H37B 109.5 . . ?
C35 C37 H37C 109.5 . . ?
H37A C37 H37B 109.5 . . ?
H37A C37 H37C 109.5 . . ?
H37B C37 H37C 109.5 . . ?
P4 C38 H38 104.6 . . ?
C39 C38 P4 112.2(6) . . ?
C39 C38 H38 104.6 . . ?
C40 C38 P4 117.1(6) . . ?
C40 C38 H38 104.6 . . ?
C40 C38 C39 112.4(8) . . ?
C38 C39 H39A 109.5 . . ?
C38 C39 H39B 109.5 . . ?
C38 C39 H39C 109.5 . . ?
H39A C39 H39B 109.5 . . ?
H39A C39 H39C 109.5 . . ?
H39B C39 H39C 109.5 . . ?
C38 C40 H40A 109.5 . . ?
C38 C40 H40B 109.5 . . ?
C38 C40 H40C 109.5 . . ?
H40A C40 H40B 109.5 . . ?
H40A C40 H40C 109.5 . . ?
H40B C40 H40C 109.5 . . ?
P3 C28 H28 109.6 . . ?
C29 C28 P3 110.8(12) . . ?
C29 C28 H28 109.6 . . ?
C30 C28 P3 111.3(16) . . ?
C30 C28 H28 109.6 . . ?
C30 C28 C29 105.9(16) . . ?
C28 C29 H29A 109.5 . . ?
C28 C29 H29B 109.5 . . ?
C28 C29 H29C 109.5 . . ?
H29A C29 H29B 109.5 . . ?
H29A C29 H29C 109.5 . . ?
H29B C29 H29C 109.5 . . ?
C28 C30 H30A 109.5 . . ?
C28 C30 H30B 109.5 . . ?
C28 C30 H30C 109.5 . . ?
H30A C30 H30B 109.5 . . ?
H30A C30 H30C 109.5 . . ?
H30B C30 H30C 109.5 . . ?
P3 C28A H28A 114.1 . . ?
C29A C28A P3 112(3) . . ?
C29A C28A H28A 114.1 . . ?
C29A C28A C30A 98(4) . . ?
C30A C28A P3 103(3) . . ?
C30A C28A H28A 114.1 . . ?
C28A C29A H29D 109.5 . . ?
C28A C29A H29E 109.5 . . ?
C28A C29A H29F 109.5 . . ?
H29D C29A H29E 109.5 . . ?
H29D C29A H29F 109.5 . . ?
H29E C29A H29F 109.5 . . ?
C28A C30A H30D 109.5 . . ?
C28A C30A H30E 109.5 . . ?
C28A C30A H30F 109.5 . . ?
H30D C30A H30E 109.5 . . ?
H30D C30A H30F 109.5 . . ?
H30E C30A H30F 109.5 . . ?
P1 U1 P2 178.36(6) . . ?
N1 U1 P1 95.69(14) . . ?
N1 U1 P2 84.81(14) . . ?
N1 U1 N3 157.75(18) . . ?
N2 U1 P1 33.79(15) . . ?
N2 U1 N1 63.2(2) . . ?
N2 U1 P2 147.09(15) . . ?
N2 U1 N3 117.59(19) . . ?
N2 U1 N4 178.2(2) . . ?
N2 U1 N5 90.5(2) . . ?
N2 U1 N7 86.5(2) . . ?
N2 U1 N9 91.1(2) . . ?
N3 U1 P1 84.05(13) . . ?
N3 U1 P2 94.89(13) . . ?
N4 U1 P1 146.83(16) . . ?
N4 U1 N1 116.6(2) . . ?
N4 U1 P2 32.37(15) . . ?
N4 U1 N3 63.30(19) . . ?
N4 U1 N5 88.4(2) . . ?
N4 U1 N7 91.8(2) . . ?
N4 U1 N9 90.7(2) . . ?
N5 U1 P1 73.80(15) . . ?
N5 U1 N1 132.2(2) . . ?
N5 U1 P2 107.02(15) . . ?
N5 U1 N3 69.17(19) . . ?
N7 U1 P1 107.84(17) . . ?
N7 U1 N1 68.2(2) . . ?
N7 U1 P2 73.80(17) . . ?
N7 U1 N3 133.0(2) . . ?
N7 U1 N5 71.1(2) . . ?
N9 U1 P1 88.36(15) . . ?
N9 U1 N1 79.1(2) . . ?
N9 U1 P2 90.21(15) . . ?
N9 U1 N3 78.7(2) . . ?
N9 U1 N5 144.4(2) . . ?
N9 U1 N7 144.5(2) . . ?
H1A C1 H1B 109.5 . . ?
H1A C1 H1C 109.5 . . ?
H1B C1 H1C 109.5 . . ?
N1 C1 H1A 109.5 . . ?
N1 C1 H1B 109.5 . . ?
N1 C1 H1C 109.5 . . ?
N2 P1 U1 48.6(2) . . ?
N2 P1 C5 108.7(3) . . ?
N2 P1 C8 106.4(4) . . ?
C5 P1 U1 131.6(3) . . ?
C5 P1 C8 105.7(4) . . ?
C8 P1 U1 121.0(3) . . ?
C1 N1 U1 111.4(5) . . ?
C1 N1 C2 107.7(6) . . ?
C1 N1 C3 109.6(6) . . ?
C2 N1 U1 116.4(5) . . ?
C2 N1 C3 107.7(6) . . ?
C3 N1 U1 103.9(4) . . ?
P1 N2 U1 97.6(3) . . ?
C4 N2 U1 133.2(5) . . ?
C4 N2 P1 129.0(5) . . ?
N1 C2 H2A 109.5 . . ?
N1 C2 H2B 109.5 . . ?
N1 C2 H2C 109.5 . . ?
H2A C2 H2B 109.5 . . ?
H2A C2 H2C 109.5 . . ?
H2B C2 H2C 109.5 . . ?
N4 P2 U1 47.6(2) . . ?
N4 P2 C15 106.7(4) . . ?
N4 P2 C18 107.9(3) . . ?
C15 P2 U1 128.7(3) . . ?
C15 P2 C18 101.8(4) . . ?
C18 P2 U1 126.7(3) . . ?
N1 C3 H3A 109.4 . . ?
N1 C3 H3B 109.4 . . ?
N1 C3 C4 111.3(7) . . ?
H3A C3 H3B 108.0 . . ?
C4 C3 H3A 109.4 . . ?
C4 C3 H3B 109.4 . . ?
C11 N3 U1 116.2(5) . . ?
C12 N3 U1 111.9(5) . . ?
C12 N3 C11 106.9(6) . . ?
C12 N3 C13 109.4(6) . . ?
C13 N3 U1 103.7(4) . . ?
C13 N3 C11 108.5(6) . . ?
N2 C4 C3 107.9(6) . . ?
N2 C4 H4A 110.1 . . ?
N2 C4 H4B 110.1 . . ?
C3 C4 H4A 110.1 . . ?
C3 C4 H4B 110.1 . . ?
H4A C4 H4B 108.4 . . ?
P2 N4 U1 100.0(3) . . ?
C14 N4 U1 132.1(5) . . ?
C14 N4 P2 127.7(5) . . ?
P1 C5 H5 109.2 . . ?
C6 C5 P1 110.4(5) . . ?
C6 C5 H5 109.2 . . ?
C7 C5 P1 110.5(5) . . ?
C7 C5 H5 109.2 . . ?
C7 C5 C6 108.4(7) . . ?
N6 N5 U1 135.9(5) . . ?
C5 C6 H6A 109.5 . . ?
C5 C6 H6B 109.5 . . ?
C5 C6 H6C 109.5 . . ?
H6A C6 H6B 109.5 . . ?
H6A C6 H6C 109.5 . . ?
H6B C6 H6C 109.5 . . ?
N5 N6 N5 178.0(10) 2 . ?
C5 C7 H7A 109.5 . . ?
C5 C7 H7B 109.5 . . ?
C5 C7 H7C 109.5 . . ?
H7A C7 H7B 109.5 . . ?
H7A C7 H7C 109.5 . . ?
H7B C7 H7C 109.5 . . ?
N8 N7 U1 142.0(6) . . ?
P1 C8 H8 105.3 . . ?
C9 C8 P1 112.7(6) . . ?
C9 C8 H8 105.3 . . ?
C10 C8 P1 116.6(6) . . ?
C10 C8 H8 105.3 . . ?
C10 C8 C9 110.5(7) . . ?
N7 N8 N7 177.8(10) . 2 ?
N10 N9 U1 166.5(5) . . ?
C8 C9 H9A 109.5 . . ?
C8 C9 H9B 109.5 . . ?
C8 C9 H9C 109.5 . . ?
H9A C9 H9B 109.5 . . ?
H9A C9 H9C 109.5 . . ?
H9B C9 H9C 109.5 . . ?
N11 N10 N9 177.0(11) . . ?
C8 C10 H10A 109.5 . . ?
C8 C10 H10B 109.5 . . ?
C8 C10 H10C 109.5 . . ?
H10A C10 H10B 109.5 . . ?
H10A C10 H10C 109.5 . . ?
H10B C10 H10C 109.5 . . ?
N3 C11 H11A 109.5 . . ?
N3 C11 H11B 109.5 . . ?
N3 C11 H11C 109.5 . . ?
H11A C11 H11B 109.5 . . ?
H11A C11 H11C 109.5 . . ?
H11B C11 H11C 109.5 . . ?
N3 C12 H12A 109.5 . . ?
N3 C12 H12B 109.5 . . ?
N3 C12 H12C 109.5 . . ?
H12A C12 H12B 109.5 . . ?
H12A C12 H12C 109.5 . . ?
H12B C12 H12C 109.5 . . ?
N3 C13 H13A 109.2 . . ?
N3 C13 H13B 109.2 . . ?
N3 C13 C14 111.9(6) . . ?
H13A C13 H13B 107.9 . . ?
C14 C13 H13A 109.2 . . ?
C14 C13 H13B 109.2 . . ?
N4 C14 C13 107.7(6) . . ?
N4 C14 H14A 110.2 . . ?
N4 C14 H14B 110.2 . . ?
C13 C14 H14A 110.2 . . ?
C13 C14 H14B 110.2 . . ?
H14A C14 H14B 108.5 . . ?
P2 C15 H15 107.9 . . ?
C16 C15 P2 110.5(6) . . ?
C16 C15 H15 107.9 . . ?
C16 C15 C17 111.0(8) . . ?
C17 C15 P2 111.4(7) . . ?
C17 C15 H15 107.9 . . ?
C15 C16 H16A 109.5 . . ?
C15 C16 H16B 109.5 . . ?
C15 C16 H16C 109.5 . . ?
H16A C16 H16B 109.5 . . ?
H16A C16 H16C 109.5 . . ?
H16B C16 H16C 109.5 . . ?
C15 C17 H17A 109.5 . . ?
C15 C17 H17B 109.5 . . ?
C15 C17 H17C 109.5 . . ?
H17A C17 H17B 109.5 . . ?
H17A C17 H17C 109.5 . . ?
H17B C17 H17C 109.5 . . ?
P2 C18 H18 107.9 . . ?
C19 C18 P2 112.6(6) . . ?
C19 C18 H18 107.9 . . ?
C19 C18 C20 110.3(8) . . ?
C20 C18 P2 110.0(6) . . ?
C20 C18 H18 107.9 . . ?
C18 C19 H19A 109.5 . . ?
C18 C19 H19B 109.5 . . ?
C18 C19 H19C 109.5 . . ?
H19A C19 H19B 109.5 . . ?
H19A C19 H19C 109.5 . . ?
H19B C19 H19C 109.5 . . ?
C18 C20 H20A 109.5 . . ?
C18 C20 H20B 109.5 . . ?
C18 C20 H20C 109.5 . . ?
H20A C20 H20B 109.5 . . ?
H20A C20 H20C 109.5 . . ?
H20B C20 H20C 109.5 . . ?

loop_
_geom_bond_atom_site_label_1
_geom_bond_atom_site_label_2
_geom_bond_distance
_geom_bond_site_symmetry_2
_geom_bond_publ_flag
U2 P3 3.022(2) . ?
U2 P4 2.980(2) . ?
U2 N12 2.824(6) . ?
U2 N13 2.280(6) . ?
U2 N14 2.821(6) . ?
U2 N15 2.228(6) . ?
U2 N16 2.519(6) . ?
U2 N18 2.506(6) . ?
U2 N20 2.304(6) . ?
P3 N13 1.651(6) . ?
P3 C25 1.852(8) . ?
P3 C28 1.886(11) . ?
P3 C28A 1.879(17) . ?
P4 N15 1.663(6) . ?
P4 C35 1.826(8) . ?
P4 C38 1.881(7) . ?
N12 C21 1.476(9) . ?
N12 C22 1.476(9) . ?
N12 C23 1.462(10) . ?
N13 C24 1.461(9) . ?
N14 C31 1.491(10) . ?
N14 C32 1.455(9) . ?
N14 C33 1.471(9) . ?
N15 C34 1.474(9) . ?
N16 N17 1.160(6) . ?
N18 N19 1.184(6) . ?
N20 N21 1.186(8) . ?
N21 N22 1.131(9) . ?
C21 H21A 0.9800 . ?
C21 H21B 0.9800 . ?
C21 H21C 0.9800 . ?
C22 H22A 0.9800 . ?
C22 H22B 0.9800 . ?
C22 H22C 0.9800 . ?
C23 H23A 0.9900 . ?
C23 H23B 0.9900 . ?
C23 C24 1.513(11) . ?
C24 H24A 0.9900 . ?
C24 H24B 0.9900 . ?
C25 H25 1.0000 . ?
C25 C26 1.504(12) . ?
C25 C27 1.509(12) . ?
C26 H26A 0.9800 . ?
C26 H26B 0.9800 . ?
C26 H26C 0.9800 . ?
C27 H27A 0.9800 . ?
C27 H27B 0.9800 . ?
C27 H27C 0.9800 . ?
C31 H31A 0.9800 . ?
C31 H31B 0.9800 . ?
C31 H31C 0.9800 . ?
C32 H32A 0.9800 . ?
C32 H32B 0.9800 . ?
C32 H32C 0.9800 . ?
C33 H33A 0.9900 . ?
C33 H33B 0.9900 . ?
C33 C34 1.528(11) . ?
C34 H34A 0.9900 . ?
C34 H34B 0.9900 . ?
C35 H35 1.0000 . ?
C35 C36 1.528(11) . ?
C35 C37 1.536(11) . ?
C36 H36A 0.9800 . ?
C36 H36B 0.9800 . ?
C36 H36C 0.9800 . ?
C37 H37A 0.9800 . ?
C37 H37B 0.9800 . ?
C37 H37C 0.9800 . ?
C38 H38 1.0000 . ?
C38 C39 1.533(11) . ?
C38 C40 1.488(11) . ?
C39 H39A 0.9800 . ?
C39 H39B 0.9800 . ?
C39 H39C 0.9800 . ?
C40 H40A 0.9800 . ?
C40 H40B 0.9800 . ?
C40 H40C 0.9800 . ?
C28 H28 1.0000 . ?
C28 C29 1.59(3) . ?
C28 C30 1.44(3) . ?
C29 H29A 0.9800 . ?
C29 H29B 0.9800 . ?
C29 H29C 0.9800 . ?
C30 H30A 0.9800 . ?
C30 H30B 0.9800 . ?
C30 H30C 0.9800 . ?
C28A H28A 1.0000 . ?
C28A C29A 1.44(6) . ?
C28A C30A 1.79(8) . ?
C29A H29D 0.9800 . ?
C29A H29E 0.9800 . ?
C29A H29F 0.9800 . ?
C30A H30D 0.9800 . ?
C30A H30E 0.9800 . ?
C30A H30F 0.9800 . ?
U1 P1 2.959(2) . ?
U1 N1 2.814(6) . ?
U1 N2 2.238(6) . ?
U1 P2 3.030(2) . ?
U1 N3 2.838(6) . ?
U1 N4 2.273(6) . ?
U1 N5 2.520(6) . ?
U1 N7 2.510(6) . ?
U1 N9 2.313(6) . ?
C1 H1A 0.9800 . ?
C1 H1B 0.9800 . ?
C1 H1C 0.9800 . ?
C1 N1 1.454(9) . ?
P1 N2 1.660(6) . ?
P1 C5 1.841(7) . ?
P1 C8 1.870(8) . ?
N1 C2 1.474(9) . ?
N1 C3 1.476(10) . ?
N2 C4 1.463(9) . ?
C2 H2A 0.9800 . ?
C2 H2B 0.9800 . ?
C2 H2C 0.9800 . ?
P2 N4 1.647(6) . ?
P2 C15 1.857(8) . ?
P2 C18 1.884(7) . ?
C3 H3A 0.9900 . ?
C3 H3B 0.9900 . ?
C3 C4 1.520(11) . ?
N3 C11 1.481(9) . ?
N3 C12 1.455(9) . ?
N3 C13 1.469(9) . ?
C4 H4A 0.9900 . ?
C4 H4B 0.9900 . ?
N4 C14 1.479(9) . ?
C5 H5 1.0000 . ?
C5 C6 1.539(11) . ?
C5 C7 1.535(10) . ?
N5 N6 1.180(6) . ?
C6 H6A 0.9800 . ?
C6 H6B 0.9800 . ?
C6 H6C 0.9800 . ?
C7 H7A 0.9800 . ?
C7 H7B 0.9800 . ?
C7 H7C 0.9800 . ?
N7 N8 1.175(6) . ?
C8 H8 1.0000 . ?
C8 C9 1.537(11) . ?
C8 C10 1.505(10) . ?
N9 N10 1.177(8) . ?
C9 H9A 0.9800 . ?
C9 H9B 0.9800 . ?
C9 H9C 0.9800 . ?
N10 N11 1.140(9) . ?
C10 H10A 0.9800 . ?
C10 H10B 0.9800 . ?
C10 H10C 0.9800 . ?
C11 H11A 0.9800 . ?
C11 H11B 0.9800 . ?
C11 H11C 0.9800 . ?
C12 H12A 0.9800 . ?
C12 H12B 0.9800 . ?
C12 H12C 0.9800 . ?
C13 H13A 0.9900 . ?
C13 H13B 0.9900 . ?
C13 C14 1.507(10) . ?
C14 H14A 0.9900 . ?
C14 H14B 0.9900 . ?
C15 H15 1.0000 . ?
C15 C16 1.520(11) . ?
C15 C17 1.534(12) . ?
C16 H16A 0.9800 . ?
C16 H16B 0.9800 . ?
C16 H16C 0.9800 . ?
C17 H17A 0.9800 . ?
C17 H17B 0.9800 . ?
C17 H17C 0.9800 . ?
C18 H18 1.0000 . ?
C18 C19 1.484(11) . ?
C18 C20 1.513(11) . ?
C19 H19A 0.9800 . ?
C19 H19B 0.9800 . ?
C19 H19C 0.9800 . ?
C20 H20A 0.9800 . ?
C20 H20B 0.9800 . ?
C20 H20C 0.9800 . ?

loop_
_geom_torsion_atom_site_label_1
_geom_torsion_atom_site_label_2
_geom_torsion_atom_site_label_3
_geom_torsion_atom_site_label_4
_geom_torsion
_geom_torsion_site_symmetry_1
_geom_torsion_site_symmetry_2
_geom_torsion_site_symmetry_3
_geom_torsion_site_symmetry_4
_geom_torsion_publ_flag
U2 P3 N13 C24 -178.4(8) . . . . ?
U2 P3 C25 C26 14.8(9) . . . . ?
U2 P3 C25 C27 -107.9(7) . . . . ?
U2 P3 C28 C29 127.0(12) . . . . ?
U2 P3 C28 C30 10(2) . . . . ?
U2 P3 C28A C29A 72(4) . . . . ?
U2 P3 C28A C30A -32(4) . . . . ?
U2 P4 N15 C34 -173.8(8) . . . . ?
U2 P4 C35 C36 -7.4(8) . . . . ?
U2 P4 C35 C37 -130.4(5) . . . . ?
U2 P4 C38 C39 98.8(7) . . . . ?
U2 P4 C38 C40 -129.1(7) . . . . ?
U2 N12 C23 C24 49.8(7) . . . . ?
U2 N13 C24 C23 8.5(10) . . . . ?
U2 N14 C33 C34 48.9(8) . . . . ?
U2 N15 C34 C33 10.6(10) . . . . ?
P3 N13 C24 C23 -173.6(6) . . . . ?
P4 N15 C34 C33 -177.9(6) . . . . ?
N12 C23 C24 N13 -42.7(9) . . . . ?
N13 P3 C25 C26 -36.9(8) . . . . ?
N13 P3 C25 C27 -159.6(7) . . . . ?
N13 P3 C28 C29 174.8(13) . . . . ?
N13 P3 C28 C30 57.3(19) . . . . ?
N13 P3 C28A C29A 125(4) . . . . ?
N13 P3 C28A C30A 21(4) . . . . ?
N14 C33 C34 N15 -43.2(9) . . . . ?
N15 P4 C35 C36 -56.7(7) . . . . ?
N15 P4 C35 C37 -179.7(6) . . . . ?
N15 P4 C38 C39 149.1(7) . . . . ?
N15 P4 C38 C40 -78.8(8) . . . . ?
C21 N12 C23 C24 174.3(7) . . . . ?
C22 N12 C23 C24 -68.3(8) . . . . ?
C25 P3 N13 U2 123.4(4) . . . . ?
C25 P3 N13 C24 -54.9(8) . . . . ?
C25 P3 C28 C29 -71.5(16) . . . . ?
C25 P3 C28 C30 171.0(16) . . . . ?
C25 P3 C28A C29A -118(4) . . . . ?
C25 P3 C28A C30A 138(3) . . . . ?
C31 N14 C33 C34 172.0(7) . . . . ?
C32 N14 C33 C34 -70.9(9) . . . . ?
C35 P4 N15 U2 129.5(3) . . . . ?
C35 P4 N15 C34 -44.3(7) . . . . ?
C35 P4 C38 C39 -95.4(7) . . . . ?
C35 P4 C38 C40 36.7(8) . . . . ?
C38 P4 N15 U2 -116.7(3) . . . . ?
C38 P4 N15 C34 69.5(7) . . . . ?
C38 P4 C35 C36 -171.2(6) . . . . ?
C38 P4 C35 C37 65.8(7) . . . . ?
C28 P3 N13 U2 -129.9(9) . . . . ?
C28 P3 N13 C24 51.7(11) . . . . ?
C28 P3 C25 C26 -147.1(10) . . . . ?
C28 P3 C25 C27 90.2(11) . . . . ?
C28A P3 N13 U2 -125(2) . . . . ?
C28A P3 N13 C24 56(2) . . . . ?
C28A P3 C25 C26 -154.9(18) . . . . ?
C28A P3 C25 C27 82.4(18) . . . . ?
U1 P1 N2 C4 176.0(8) . . . . ?
U1 P1 C5 C6 4.2(8) . . . . ?
U1 P1 C5 C7 124.0(5) . . . . ?
U1 P1 C8 C9 -97.4(6) . . . . ?
U1 P1 C8 C10 133.2(6) . . . . ?
U1 N1 C3 C4 -48.5(7) . . . . ?
U1 N2 C4 C3 -8.4(10) . . . . ?
U1 P2 N4 C14 175.0(8) . . . . ?
U1 P2 C15 C16 10.8(8) . . . . ?
U1 P2 C15 C17 134.7(6) . . . . ?
U1 P2 C18 C19 23.8(8) . . . . ?
U1 P2 C18 C20 -99.7(7) . . . . ?
U1 N3 C13 C14 -49.5(7) . . . . ?
U1 N4 C14 C13 -14.8(10) . . . . ?
C1 N1 C3 C4 70.6(8) . . . . ?
P1 N2 C4 C3 177.0(6) . . . . ?
N1 C3 C4 N2 41.6(9) . . . . ?
N2 P1 C5 C6 54.9(7) . . . . ?
N2 P1 C5 C7 174.7(6) . . . . ?
N2 P1 C8 C9 -148.5(6) . . . . ?
N2 P1 C8 C10 82.1(7) . . . . ?
C2 N1 C3 C4 -172.4(6) . . . . ?
P2 N4 C14 C13 171.8(5) . . . . ?
N3 C13 C14 N4 45.6(9) . . . . ?
N4 P2 C15 C16 59.4(7) . . . . ?
N4 P2 C15 C17 -176.7(6) . . . . ?
N4 P2 C18 C19 -26.2(7) . . . . ?
N4 P2 C18 C20 -149.7(7) . . . . ?
C5 P1 N2 U1 -129.5(3) . . . . ?
C5 P1 N2 C4 46.5(8) . . . . ?
C5 P1 C8 C9 96.0(6) . . . . ?
C5 P1 C8 C10 -33.4(7) . . . . ?
C8 P1 N2 U1 117.1(3) . . . . ?
C8 P1 N2 C4 -66.9(7) . . . . ?
C8 P1 C5 C6 168.8(6) . . . . ?
C8 P1 C5 C7 -71.4(7) . . . . ?
C11 N3 C13 C14 -173.6(7) . . . . ?
C12 N3 C13 C14 70.1(8) . . . . ?
C15 P2 N4 U1 -127.5(3) . . . . ?
C15 P2 N4 C14 47.5(7) . . . . ?
C15 P2 C18 C19 -138.3(7) . . . . ?
C15 P2 C18 C20 98.2(7) . . . . ?
C18 P2 N4 U1 123.7(3) . . . . ?
C18 P2 N4 C14 -61.3(7) . . . . ?
C18 P2 C15 C16 172.3(7) . . . . ?
C18 P2 C15 C17 -63.7(7) . . . . ?
